data_7011106
loop_
_publ_author_name
'Razavet, Mathieu'
'Cloirec, Alban Le'
'Davies, Sian C.'
'Hughes, David L.'
'Pickett, Christopher J.'

_publ_section_title
;
 X-Ray crystallographic analysis of D,L-[Fe2{SCH2CH(CH2OH)S}(CO)6]
 reveals a hydrogen-bonded cyclic hexamer with ordered optical centres
;
_journal_issue 24
_journal_name_full 'Journal of the Chemical Society, Dalton Transactions'
_journal_page_first 3551
_journal_paper_doi 10.1039/b107595k
_journal_year 2001
_chemical_formula_moiety 'C9 H6 Fe2 O7 S2'
_chemical_formula_structural '[{Fe(CO)3}2{mu-SCH2CH(CH2OH)S}]'
_chemical_formula_sum 'C9 H6 Fe2 O7 S2'
_chemical_formula_weight 401.96
_chemical_name_common mathieu1
_space_group_crystal_system triclinic
_space_group_IT_number 2
_space_group_name_Hall '-F 1'
_space_group_name_H-M_alt 'F -1'
_atom_sites_solution_hydrogens geom
_atom_sites_solution_primary direct
_atom_sites_solution_secondary difmap
_audit_creation_method SHELXL
_cell_angle_alpha 97.249(9)
_cell_angle_beta 102.212(8)
_cell_angle_gamma 94.503(9)
_cell_formula_units_Z 24
_cell_length_a 18.834(2)
_cell_length_b 26.405(3)
_cell_length_c 18.300(2)
_cell_measurement_reflns_used 24
_cell_measurement_temperature 293(2)
_cell_measurement_theta_max 11
_cell_measurement_theta_min 10
_cell_volume 8771.7(17)
_computing_cell_refinement 'CAD4/EXPRESS (Enraf-Nonius, 1992)'
_computing_data_collection 'CAD4/EXPRESS (Enraf-Nonius, 1992)'
_computing_data_reduction 'CAD4 (Hursthouse, 1976)'
_computing_molecular_graphics 'ORTEP (Johnson, 1971)'
_computing_publication_material 'SHELXL-93 (Sheldrick, 1993)'
_computing_structure_refinement 'SHELXL-93 (Sheldrick, 1993)'
_computing_structure_solution 'SHELXS-86 (Sheldrick, 1990)'
_diffrn_ambient_temperature 293(2)
_diffrn_measurement_device 'Enraf-Nonius CAD4 diffractometer'
_diffrn_measurement_method 'scintillation counter; \w/\q scans'
_diffrn_radiation_monochromator graphite
_diffrn_radiation_source 'fine-focus sealed tube'
_diffrn_radiation_type Mo-K\a
_diffrn_radiation_wavelength 0.71069
_diffrn_reflns_av_R_equivalents 0.0093
_diffrn_reflns_av_sigmaI/netI 0.0419
_diffrn_reflns_limit_h_max 26
_diffrn_reflns_limit_h_min -26
_diffrn_reflns_limit_k_max 37
_diffrn_reflns_limit_k_min -1
_diffrn_reflns_limit_l_max 25
_diffrn_reflns_limit_l_min -25
_diffrn_reflns_number 13149
_diffrn_reflns_theta_max 30.0
_diffrn_reflns_theta_min 1.5
_diffrn_standards_decay_% 0
_diffrn_standards_interval_time '10000 s'
_diffrn_standards_number 3
_exptl_absorpt_coefficient_mu 2.29
_exptl_absorpt_correction_T_max 0.993
_exptl_absorpt_correction_T_min 0.833
_exptl_absorpt_correction_type 'semi-empirical psi-scans'
_exptl_crystal_colour 'Dark orange'
_exptl_crystal_density_diffrn 1.83
_exptl_crystal_description prisms
_exptl_crystal_F_000 4800
_exptl_crystal_size_max 0.55
_exptl_crystal_size_mid 0.48
_exptl_crystal_size_min 0.36
_refine_diff_density_max 0.325
_refine_diff_density_min -0.407
_refine_diff_density_rms 0.060
_refine_ls_extinction_method none
_refine_ls_goodness_of_fit_all 1.044
_refine_ls_goodness_of_fit_obs 1.096
_refine_ls_hydrogen_treatment
;
Hydrogen coordinates were initially located in idealised postions except those
of the hydroxyl hydrogens, which were located from electron density maps; all
were subsequently refined freely.  All isotropic thermal parameters were 
refined freely.
;
_refine_ls_matrix_type full
_refine_ls_number_parameters 649
_refine_ls_number_reflns 12750
_refine_ls_number_restraints 0
_refine_ls_restrained_S_all 1.044
_refine_ls_restrained_S_obs 1.096
_refine_ls_R_factor_all 0.0540
_refine_ls_R_factor_obs 0.0314
_refine_ls_shift/esd_max -0.002
_refine_ls_shift/esd_mean 0.000
_refine_ls_structure_factor_coef Fsqd
_refine_ls_weighting_details 'w=1/[\s^2^(Fo^2^)+(0.0169P)^2^+8.7313P] where P=(Fo^2^+2Fc^2^)/3'
_refine_ls_weighting_scheme calc
_refine_ls_wR_factor_all 0.0790
_refine_ls_wR_factor_obs 0.0675
_reflns_number_observed 8642
_reflns_number_total 12750
_reflns_observed_criterion I>2sigma(I)
_cod_data_source_file b107595k.txt
_cod_data_source_block mathieu1
_cod_depositor_comments
;
 Updating space group information.

 2018-06-13,
 Antanas Vaitkus

The following automatic conversions were performed:
'_symmetry_cell_setting' value 'Triclinic' changed to 'triclinic'
according to '/home/saulius/struct/CIF-dictionaries/cif_core.dic'
dictionary named 'cif_core.dic' version 2.4.1 from 2010-06-29.

Automatic conversion script
Id: cif_fix_enum 1527 2010-12-29 10:47:43Z saulius 

The following automatic conversions were performed:

'_refine_ls_weighting_scheme' value 'calc
w=1/[\s^2^(Fo^2^)+(0.0169P)^2^+8.7313P] where P=(Fo^2^+2Fc^2^)/3' was
changed to 'calc'. New tag '_refine_ls_weighting_details' was
created. The value of the new tag was set to
'w=1/[\s^2^(Fo^2^)+(0.0169P)^2^+8.7313P] where P=(Fo^2^+2Fc^2^)/3'.

Automatic conversion script
Id: cif_fix_values 3143 2015-03-26 13:38:13Z robertas 
;
_cod_original_cell_volume 8772.0(15)
_cod_database_code 7011106

loop_
_space_group_symop_id
_space_group_symop_operation_xyz
1 'x, y, z'
2 'x, y+1/2, z+1/2'
3 'x+1/2, y, z+1/2'
4 'x+1/2, y+1/2, z'
5 '-x, -y, -z'
6 '-x, -y+1/2, -z+1/2'
7 '-x+1/2, -y, -z+1/2'
8 '-x+1/2, -y+1/2, -z'

loop_
_atom_site_aniso_label
_atom_site_aniso_U_11
_atom_site_aniso_U_22
_atom_site_aniso_U_33
_atom_site_aniso_U_23
_atom_site_aniso_U_13
_atom_site_aniso_U_12
Fe1 0.0442(2) 0.0453(2) 0.0482(2) 0.00389(14) 0.01732(14) 0.00645(13)
C13 0.0560(15) 0.073(2) 0.060(2) 0.0131(13) 0.0216(12) 0.0157(13)
O13 0.087(2) 0.120(2) 0.097(2) 0.0218(14) 0.0537(14) 0.0467(14)
C14 0.074(2) 0.064(2) 0.084(2) 0.024(2) 0.044(2) 0.0180(14)
O14 0.137(2) 0.113(2) 0.136(2) 0.079(2) 0.079(2) 0.052(2)
C15 0.055(2) 0.080(2) 0.072(2) -0.012(2) 0.0318(14) -0.0051(15)
O15A 0.067(10) 0.100(18) 0.037(11) 0.007(7) 0.014(8) -0.023(10)
O15C 0.070(16) 0.084(21) 0.073(26) -0.035(17) 0.044(20) -0.033(15)
O15B 0.059(3) 0.093(8) 0.045(6) -0.005(4) 0.008(4) 0.000(4)
S1 0.0471(3) 0.0445(3) 0.0435(3) 0.0042(2) 0.0140(2) 0.0130(2)
C1 0.0489(13) 0.0509(13) 0.0445(12) 0.0020(10) 0.0192(10) 0.0057(10)
C11 0.058(2) 0.058(2) 0.0538(15) -0.0056(12) 0.0187(12) 0.0088(13)
O12 0.0586(12) 0.104(2) 0.0432(10) -0.0064(10) 0.0161(10) 0.0103(12)
C2 0.081(2) 0.062(2) 0.0471(14) 0.0127(12) 0.0235(14) 0.0261(14)
S2 0.0630(4) 0.0481(3) 0.0513(3) 0.0110(3) 0.0195(3) 0.0212(3)
Fe2 0.0516(2) 0.0437(2) 0.0484(2) -0.00336(14) 0.01620(15) 0.00461(14)
C23 0.077(2) 0.068(2) 0.054(2) -0.0111(13) 0.0071(14) 0.0141(15)
O23 0.135(2) 0.105(2) 0.0599(14) -0.0042(13) -0.0129(14) 0.041(2)
C24 0.080(2) 0.061(2) 0.063(2) -0.0053(13) 0.0229(15) 0.0123(14)
O24 0.138(2) 0.094(2) 0.102(2) -0.0237(14) 0.044(2) 0.045(2)
C25 0.072(2) 0.066(2) 0.090(2) -0.016(2) 0.035(2) -0.0103(15)
O25 0.112(2) 0.108(2) 0.175(3) -0.012(2) 0.082(2) -0.036(2)
Fe3 0.0564(2) 0.0443(2) 0.0356(2) 0.00976(13) 0.00942(14) 0.00740(14)
C33 0.076(2) 0.0499(15) 0.0469(14) 0.0085(11) -0.0073(12) 0.0056(12)
O33 0.123(2) 0.0481(12) 0.089(2) 0.0015(11) -0.0200(14) 0.0139(12)
C34 0.068(2) 0.067(2) 0.080(2) 0.0284(15) 0.030(2) 0.0048(14)
O34 0.0658(15) 0.124(2) 0.164(3) 0.055(2) 0.042(2) 0.0020(14)
C35 0.138(3) 0.057(2) 0.042(2) 0.0076(13) 0.017(2) -0.001(2)
O35A 0.195(19) 0.058(9) 0.034(5) 0.013(5) 0.031(9) 0.031(9)
O35B 0.252(36) 0.064(14) 0.045(10) 0.025(9) 0.041(15) 0.064(13)
O35C 0.164(14) 0.095(12) 0.032(5) -0.010(5) 0.016(7) 0.010(14)
S3 0.0411(3) 0.0419(3) 0.0416(3) 0.0057(2) 0.0096(2) 0.0089(2)
C3 0.0461(13) 0.0462(13) 0.0599(15) 0.0005(11) 0.0077(11) 0.0015(10)
C31 0.061(2) 0.0512(15) 0.069(2) -0.0084(13) 0.0121(14) 0.0028(13)
O32 0.0629(13) 0.0510(11) 0.113(2) -0.0158(11) 0.0279(12) 0.0048(10)
C4 0.0467(14) 0.059(2) 0.077(2) -0.0129(14) 0.0012(14) 0.0092(12)
S4 0.0435(3) 0.0540(3) 0.0567(4) -0.0048(3) 0.0018(3) 0.0158(3)
Fe4 0.0420(2) 0.0486(2) 0.0359(2) 0.00440(13) 0.01198(12) 0.00353(13)
C43 0.0560(15) 0.0561(14) 0.0463(13) 0.0086(11) 0.0050(11) -0.0013(11)
O43 0.0662(13) 0.098(2) 0.083(2) 0.0173(13) -0.0182(11) 0.0020(12)
C44 0.0549(14) 0.067(2) 0.0520(14) -0.0030(12) 0.0181(11) 0.0037(12)
O44 0.090(2) 0.0761(14) 0.088(2) -0.0257(12) 0.0317(12) 0.0089(12)
C45 0.062(2) 0.069(2) 0.0557(15) 0.0033(13) 0.0272(12) -0.0025(13)
O45 0.112(2) 0.088(2) 0.108(2) 0.0176(14) 0.066(2) -0.0184(14)
Fe5 0.0389(2) 0.0460(2) 0.03370(15) 0.00488(12) 0.00644(12) 0.00166(13)
C53 0.0492(14) 0.0582(15) 0.0506(13) 0.0118(11) 0.0022(11) -0.0045(11)
O53 0.0513(11) 0.097(2) 0.097(2) 0.0235(13) -0.0159(11) -0.0046(11)
C54 0.0515(14) 0.067(2) 0.0453(13) -0.0038(12) 0.0113(11) -0.0014(12)
O54 0.0856(15) 0.0762(14) 0.0821(15) -0.0271(12) 0.0264(12) -0.0007(11)
C55 0.0475(13) 0.073(2) 0.0447(13) 0.0125(12) 0.0078(10) -0.0017(12)
O55 0.0860(15) 0.101(2) 0.0786(14) 0.0401(13) 0.0271(12) -0.0141(13)
S5 0.0414(3) 0.0391(3) 0.0463(3) 0.0000(2) 0.0036(2) 0.0087(2)
C5 0.0466(12) 0.0418(12) 0.0484(13) -0.0008(10) -0.0039(10) 0.0009(9)
C51 0.0437(14) 0.056(2) 0.094(2) 0.002(2) 0.0070(14) -0.0018(12)
O52 0.0551(12) 0.0617(14) 0.142(2) 0.0058(15) -0.0130(13) -0.0090(11)
C6 0.0541(14) 0.0391(12) 0.060(2) -0.0042(11) 0.0067(12) 0.0045(10)
S6 0.0441(3) 0.0380(3) 0.0487(3) 0.0075(2) 0.0123(2) 0.0103(2)
Fe6 0.0502(2) 0.0380(2) 0.0371(2) 0.00767(12) 0.01031(13) 0.00605(13)
C63 0.065(2) 0.0452(13) 0.0527(14) 0.0102(11) -0.0007(12) 0.0055(11)
O63 0.111(2) 0.0425(11) 0.094(2) 0.0077(10) -0.0129(13) 0.0073(11)
C64 0.061(2) 0.0542(14) 0.065(2) 0.0229(12) 0.0209(13) 0.0061(12)
O64 0.0603(13) 0.100(2) 0.125(2) 0.0429(15) 0.0318(13) 0.0056(12)
C65 0.075(2) 0.0534(14) 0.0474(14) 0.0083(11) 0.0155(12) 0.0069(12)
O65 0.127(2) 0.100(2) 0.0378(10) 0.0032(10) 0.0088(11) 0.0084(15)

loop_
_atom_site_label
_atom_site_type_symbol
_atom_site_fract_x
_atom_site_fract_y
_atom_site_fract_z
_atom_site_U_iso_or_equiv
_atom_site_thermal_displace_type
_atom_site_occupancy
_atom_site_calc_flag
_atom_site_refinement_flags
_atom_site_disorder_group
Fe1 Fe 0.58039(2) 0.530702(12) 0.21306(2) 0.04505(8) Uani 1 d . .
C13 C 0.64934(15) 0.50189(11) 0.1734(2) 0.0610(6) Uani 1 d . .
O13 O 0.69267(13) 0.48476(10) 0.14686(13) 0.0939(7) Uani 1 d . .
C14 C 0.5696(2) 0.57288(11) 0.1437(2) 0.0683(8) Uani 1 d . .
O14 O 0.5634(2) 0.59935(11) 0.0992(2) 0.1138(10) Uani 1 d . .
C15 C 0.6394(2) 0.57225(13) 0.2915(2) 0.0690(8) Uani 1 d . .
O15A O 0.6713(15) 0.6021(10) 0.3353(10) 0.070(6) Uani 0.35 d P .
O15C O 0.6695(32) 0.6143(18) 0.3174(24) 0.078(12) Uani 0.15 d P .
O15B O 0.6804(10) 0.5893(7) 0.3525(8) 0.068(3) Uani 0.50 d P .
S1 S 0.46700(3) 0.54052(2) 0.22830(3) 0.04418(12) Uani 1 d . .
C1 C 0.46819(13) 0.52828(9) 0.32502(13) 0.0472(5) Uani 1 d . .
H1 H 0.4170(13) 0.5182(9) 0.3276(13) 0.055(7) Uiso 1 d . .
C11 C 0.4850(2) 0.57930(11) 0.37690(15) 0.0570(6) Uani 1 d . .
H11A H 0.5338(17) 0.5938(11) 0.3750(16) 0.079(9) Uiso 1 d . .
H11B H 0.4431(18) 0.6010(12) 0.3570(17) 0.093(10) Uiso 1 d . .
O12 O 0.47882(12) 0.57326(10) 0.45130(11) 0.0692(6) Uani 1 d . .
H12 H 0.5109(16) 0.5689(13) 0.4746(17) 0.069(11) Uiso 1 d . .
C2 C 0.5208(2) 0.48940(12) 0.3486(2) 0.0603(7) Uani 1 d . .
H2A H 0.4949(16) 0.4567(12) 0.3644(16) 0.087(10) Uiso 1 d . .
H2B H 0.5601(16) 0.5024(12) 0.3874(17) 0.076(10) Uiso 1 d . .
S2 S 0.56152(4) 0.46313(2) 0.27152(3) 0.05198(14) Uani 1 d . .
Fe2 Fe 0.47411(2) 0.462833(13) 0.16725(2) 0.04806(9) Uani 1 d . .
C23 C 0.4291(2) 0.48072(11) 0.0796(2) 0.0687(8) Uani 1 d . .
O23 O 0.4007(2) 0.49171(10) 0.02375(13) 0.1052(9) Uani 1 d . .
C24 C 0.5131(2) 0.41251(11) 0.1196(2) 0.0682(7) Uani 1 d . .
O24 O 0.5386(2) 0.38081(10) 0.08997(15) 0.1102(9) Uani 1 d . .
C25 C 0.3998(2) 0.42574(12) 0.1899(2) 0.0770(9) Uani 1 d . .
O25 O 0.3540(2) 0.40329(11) 0.2074(2) 0.1295(12) Uani 1 d . .
Fe3 Fe 0.37726(2) 0.704199(12) 0.55386(2) 0.04510(8) Uani 1 d . .
C33 C 0.3734(2) 0.77171(10) 0.57185(14) 0.0606(7) Uani 1 d . .
O33 O 0.37224(14) 0.81468(8) 0.58400(13) 0.0938(8) Uani 1 d . .
C34 C 0.4743(2) 0.71308(11) 0.5713(2) 0.0679(7) Uani 1 d . .
O34 O 0.53620(13) 0.71897(11) 0.5826(2) 0.1129(9) Uani 1 d . .
C35 C 0.3567(2) 0.69688(11) 0.4532(2) 0.0801(10) Uani 1 d . .
O35A O 0.3685(17) 0.6842(12) 0.3909(12) 0.093(5) Uani 0.30 d P .
O35B O 0.3384(42) 0.6943(12) 0.3838(17) 0.115(13) Uani 0.30 d P .
O35C O 0.3320(20) 0.6981(15) 0.3929(13) 0.100(7) Uani 0.40 d P .
S3 S 0.38415(3) 0.62497(2) 0.58394(3) 0.04130(11) Uani 1 d . .
C3 C 0.29527(13) 0.58855(9) 0.53654(15) 0.0522(6) Uani 1 d . .
H3 H 0.2902(14) 0.5596(11) 0.5675(15) 0.065(8) Uiso 1 d . .
C31 C 0.2973(2) 0.56155(11) 0.4602(2) 0.0627(7) Uani 1 d . .
H31A H 0.2504(17) 0.5380(12) 0.4369(17) 0.086(10) Uiso 1 d . .
H31B H 0.3090(18) 0.5896(13) 0.4287(19) 0.101(11) Uiso 1 d . .
O32 O 0.35157(13) 0.52691(8) 0.46368(14) 0.0769(6) Uani 1 d . .
H32 H 0.3877(18) 0.5413(13) 0.4650(19) 0.082(12) Uiso 1 d . .
C4 C 0.23477(15) 0.62334(11) 0.5319(2) 0.0645(7) Uani 1 d . .
H4A H 0.1975(18) 0.6116(13) 0.5596(19) 0.095(11) Uiso 1 d . .
H4B H 0.2125(16) 0.6255(12) 0.4831(17) 0.076(10) Uiso 1 d . .
S4 S 0.26605(3) 0.68919(2) 0.57777(4) 0.05340(15) Uani 1 d . .
Fe4 Fe 0.35570(2) 0.679170(12) 0.67485(2) 0.04194(8) Uani 1 d . .
C43 C 0.44612(14) 0.68176(10) 0.73090(14) 0.0541(6) Uani 1 d . .
O43 O 0.50373(12) 0.68364(9) 0.76590(13) 0.0878(7) Uani 1 d . .
C44 C 0.34051(14) 0.73872(11) 0.72577(14) 0.0582(6) Uani 1 d . .
O44 O 0.33124(12) 0.77677(9) 0.75695(13) 0.0864(7) Uani 1 d . .
C45 C 0.30954(15) 0.63404(11) 0.71898(15) 0.0612(7) Uani 1 d . .
O45 O 0.28003(14) 0.60341(9) 0.74364(14) 0.0979(8) Uani 1 d . .
Fe5 Fe 0.85553(2) 0.676857(12) 0.67893(2) 0.04002(7) Uani 1 d . .
C53 C 0.94961(13) 0.67965(10) 0.72534(14) 0.0542(6) Uani 1 d . .
O53 O 1.00916(11) 0.68208(9) 0.75495(13) 0.0864(7) Uani 1 d . .
C54 C 0.84512(14) 0.73663(11) 0.73236(14) 0.0558(6) Uani 1 d . .
O54 O 0.83757(12) 0.77463(9) 0.76500(13) 0.0841(6) Uani 1 d . .
C55 C 0.81889(13) 0.63223(11) 0.73143(14) 0.0555(6) Uani 1 d . .
O55 O 0.79855(12) 0.60207(9) 0.76335(12) 0.0862(7) Uani 1 d . .
S5 S 0.76221(3) 0.69114(2) 0.58809(3) 0.04352(12) Uani 1 d . .
C5 C 0.72095(13) 0.62702(9) 0.54108(14) 0.0487(5) Uani 1 d . .
H5 H 0.6993(13) 0.6314(9) 0.4897(14) 0.053(7) Uiso 1 d . .
C51 C 0.65881(15) 0.61175(11) 0.5768(2) 0.0669(8) Uani 1 d . .
H51A H 0.6776(16) 0.6047(11) 0.6283(17) 0.074(9) Uiso 1 d . .
H51B H 0.6229(15) 0.6394(11) 0.5769(15) 0.069(8) Uiso 1 d . .
O52 O 0.61307(13) 0.56849(10) 0.5328(2) 0.0933(8) Uani 1 d . .
H52 H 0.6310(21) 0.5453(15) 0.5298(23) 0.105(16) Uiso 1 d . .
C6 C 0.77795(14) 0.58926(10) 0.5432(2) 0.0531(6) Uani 1 d . .
H6A H 0.7789(14) 0.5728(10) 0.4925(16) 0.066(8) Uiso 1 d . .
H6B H 0.7705(15) 0.5656(11) 0.5712(16) 0.066(9) Uiso 1 d . .
S6 S 0.87084(3) 0.61987(2) 0.58345(3) 0.04289(12) Uani 1 d . .
Fe6 Fe 0.86931(2) 0.699471(11) 0.55364(2) 0.04145(7) Uani 1 d . .
C63 C 0.87448(14) 0.76783(10) 0.57138(14) 0.0561(6) Uani 1 d . .
O63 O 0.87935(13) 0.81118(7) 0.58322(13) 0.0882(7) Uani 1 d . .
C64 C 0.96592(15) 0.70347(10) 0.5606(2) 0.0577(6) Uani 1 d . .
O64 O 1.02691(12) 0.70723(9) 0.56549(15) 0.0912(7) Uani 1 d . .
C65 C 0.8391(2) 0.69048(10) 0.45199(15) 0.0582(6) Uani 1 d . .
O65 O 0.81984(14) 0.68571(9) 0.38858(11) 0.0906(7) Uani 1 d . .

loop_
_atom_type_symbol
_atom_type_description
_atom_type_scat_dispersion_real
_atom_type_scat_dispersion_imag
_atom_type_scat_source
C C 0.0033 0.0016 'International Tables Vol C Tables 4.2.6.8 and 6.1.1.4'
H H 0.0000 0.0000 'International Tables Vol C Tables 4.2.6.8 and 6.1.1.4'
Fe Fe 0.3463 0.8444 'International Tables Vol C Tables 4.2.6.8 and 6.1.1.4'
O O 0.0106 0.0060 'International Tables Vol C Tables 4.2.6.8 and 6.1.1.4'
S S 0.1246 0.1234 'International Tables Vol C Tables 4.2.6.8 and 6.1.1.4'

loop_
_geom_angle_atom_site_label_1
_geom_angle_atom_site_label_2
_geom_angle_atom_site_label_3
_geom_angle
_geom_angle_site_symmetry_1
_geom_angle_site_symmetry_3
_geom_angle_publ_flag
C14 Fe1 C13 90.32(12) . . ?
C14 Fe1 C15 100.3(2) . . ?
C13 Fe1 C15 98.29(13) . . ?
C14 Fe1 S2 160.52(11) . . ?
C13 Fe1 S2 91.84(9) . . ?
C15 Fe1 S2 98.58(11) . . ?
C14 Fe1 S1 90.00(9) . . ?
C13 Fe1 S1 156.48(10) . . ?
C15 Fe1 S1 104.79(9) . . ?
S2 Fe1 S1 80.41(3) . . ?
C14 Fe1 Fe2 104.56(11) . . ?
C13 Fe1 Fe2 101.40(10) . . ?
C15 Fe1 Fe2 148.02(9) . . ?
S2 Fe1 Fe2 56.06(2) . . ?
S1 Fe1 Fe2 55.91(2) . . ?
O13 C13 Fe1 177.9(3) . . ?
O14 C14 Fe1 179.1(3) . . ?
O15A C15 O15C 24.0(24) . . ?
O15A C15 O15B 24.3(13) . . ?
O15C C15 O15B 47.8(24) . . ?
O15A C15 Fe1 171.4(12) . . ?
O15C C15 Fe1 148.3(22) . . ?
O15B C15 Fe1 163.9(7) . . ?
O15B O15A C15 92.9(49) . . ?
O15B O15C C15 67.5(34) . . ?
O15A O15B O15C 8.1(52) . . ?
O15A O15B C15 62.7(40) . . ?
O15C O15B C15 64.7(36) . . ?
C1 S1 Fe2 103.19(8) . . ?
C1 S1 Fe1 104.91(8) . . ?
Fe2 S1 Fe1 67.98(2) . . ?
C11 C1 C2 113.4(2) . . ?
C11 C1 S1 108.3(2) . . ?
C2 C1 S1 111.4(2) . . ?
C11 C1 H1 101.4(14) . . ?
C2 C1 H1 114.3(14) . . ?
S1 C1 H1 107.4(14) . . ?
O12 C11 C1 111.2(2) . . ?
O12 C11 H11A 112.7(17) . . ?
C1 C11 H11A 107.4(17) . . ?
O12 C11 H11B 105.2(17) . . ?
C1 C11 H11B 105.5(17) . . ?
H11A C11 H11B 114.7(25) . . ?
C11 O12 H12 114.2(27) . . ?
C1 C2 S2 112.4(2) . . ?
C1 C2 H2A 112.7(16) . . ?
S2 C2 H2A 104.3(16) . . ?
C1 C2 H2B 114.4(19) . . ?
S2 C2 H2B 104.6(19) . . ?
H2A C2 H2B 107.7(24) . . ?
C2 S2 Fe1 103.54(10) . . ?
C2 S2 Fe2 104.04(10) . . ?
Fe1 S2 Fe2 68.04(2) . . ?
C23 Fe2 C24 91.62(13) . . ?
C23 Fe2 C25 100.4(2) . . ?
C24 Fe2 C25 99.64(14) . . ?
C23 Fe2 S1 90.93(9) . . ?
C24 Fe2 S1 158.31(10) . . ?
C25 Fe2 S1 101.07(9) . . ?
C23 Fe2 S2 158.50(11) . . ?
C24 Fe2 S2 89.52(10) . . ?
C25 Fe2 S2 100.58(12) . . ?
S1 Fe2 S2 80.43(2) . . ?
C23 Fe2 Fe1 103.00(10) . . ?
C24 Fe2 Fe1 102.39(10) . . ?
C25 Fe2 Fe1 147.16(10) . . ?
S1 Fe2 Fe1 56.11(2) . . ?
S2 Fe2 Fe1 55.90(2) . . ?
O23 C23 Fe2 179.5(3) . . ?
O24 C24 Fe2 179.2(3) . . ?
O25 C25 Fe2 177.0(3) . . ?
C34 Fe3 C33 91.26(14) . . ?
C34 Fe3 C35 99.2(2) . . ?
C33 Fe3 C35 98.12(13) . . ?
C34 Fe3 S3 89.04(9) . . ?
C33 Fe3 S3 155.52(9) . . ?
C35 Fe3 S3 106.00(10) . . ?
C34 Fe3 S4 158.36(10) . . ?
C33 Fe3 S4 90.68(10) . . ?
C35 Fe3 S4 101.90(13) . . ?
S3 Fe3 S4 80.45(2) . . ?
C34 Fe3 Fe4 102.45(9) . . ?
C33 Fe3 Fe4 100.05(9) . . ?
C35 Fe3 Fe4 151.30(11) . . ?
S3 Fe3 Fe4 56.13(2) . . ?
S4 Fe3 Fe4 56.03(2) . . ?
O33 C33 Fe3 178.7(2) . . ?
O34 C34 Fe3 179.7(2) . . ?
O35C C35 O35A 40.4(25) . . ?
O35C C35 O35B 10.1(59) . . ?
O35A C35 O35B 30.3(38) . . ?
O35C C35 Fe3 165.0(25) . . ?
O35A C35 Fe3 154.5(9) . . ?
O35B C35 Fe3 175.1(33) . . ?
O35B O35A O35C 13.8(46) . . ?
O35B O35A C35 76.4(49) . . ?
O35C O35A C35 62.6(25) . . ?
O35A O35B C35 73.3(34) . . ?
O35A O35C C35 77.1(36) . . ?
C3 S3 Fe3 105.59(9) . . ?
C3 S3 Fe4 102.97(8) . . ?
Fe3 S3 Fe4 67.74(2) . . ?
C31 C3 C4 111.4(2) . . ?
C31 C3 S3 111.4(2) . . ?
C4 C3 S3 110.6(2) . . ?
C31 C3 H3 104.1(15) . . ?
C4 C3 H3 114.6(15) . . ?
S3 C3 H3 104.3(15) . . ?
O32 C31 C3 112.4(2) . . ?
O32 C31 H31A 102.5(17) . . ?
C3 C31 H31A 111.3(17) . . ?
O32 C31 H31B 109.2(19) . . ?
C3 C31 H31B 106.8(19) . . ?
H31A C31 H31B 114.8(25) . . ?
C31 O32 H32 109.5(26) . . ?
C3 C4 S4 113.5(2) . . ?
C3 C4 H4A 111.0(19) . . ?
S4 C4 H4A 103.6(19) . . ?
C3 C4 H4B 112.2(19) . . ?
S4 C4 H4B 106.3(20) . . ?
H4A C4 H4B 109.8(27) . . ?
C4 S4 Fe4 103.10(11) . . ?
C4 S4 Fe3 103.94(10) . . ?
Fe4 S4 Fe3 67.61(2) . . ?
C43 Fe4 C45 99.46(12) . . ?
C43 Fe4 C44 92.10(12) . . ?
C45 Fe4 C44 100.59(12) . . ?
C43 Fe4 S4 158.83(8) . . ?
C45 Fe4 S4 100.86(9) . . ?
C44 Fe4 S4 89.93(9) . . ?
C43 Fe4 S3 90.30(9) . . ?
C45 Fe4 S3 99.39(9) . . ?
C44 Fe4 S3 159.19(9) . . ?
S4 Fe4 S3 80.64(2) . . ?
C43 Fe4 Fe3 102.76(8) . . ?
C45 Fe4 Fe3 146.54(9) . . ?
C44 Fe4 Fe3 103.25(9) . . ?
S4 Fe4 Fe3 56.36(2) . . ?
S3 Fe4 Fe3 56.13(2) . . ?
O43 C43 Fe4 179.3(2) . . ?
O44 C44 Fe4 178.8(3) . . ?
O45 C45 Fe4 176.2(3) . . ?
C53 Fe5 C54 92.29(12) . . ?
C53 Fe5 C55 97.96(11) . . ?
C54 Fe5 C55 100.38(12) . . ?
C53 Fe5 S6 91.37(9) . . ?
C54 Fe5 S6 160.70(9) . . ?
C55 Fe5 S6 97.86(9) . . ?
C53 Fe5 S5 154.92(8) . . ?
C54 Fe5 S5 88.33(8) . . ?
C55 Fe5 S5 106.59(8) . . ?
S6 Fe5 S5 80.44(2) . . ?
C53 Fe5 Fe6 99.76(8) . . ?
C54 Fe5 Fe6 104.69(9) . . ?
C55 Fe5 Fe6 148.50(8) . . ?
S6 Fe5 Fe6 56.01(2) . . ?
S5 Fe5 Fe6 56.06(2) . . ?
O53 C53 Fe5 179.1(2) . . ?
O54 C54 Fe5 178.7(3) . . ?
O55 C55 Fe5 175.9(3) . . ?
C5 S5 Fe6 103.58(8) . . ?
C5 S5 Fe5 104.67(8) . . ?
Fe6 S5 Fe5 67.85(2) . . ?
C51 C5 C6 114.3(2) . . ?
C51 C5 S5 107.7(2) . . ?
C6 C5 S5 111.2(2) . . ?
C51 C5 H5 106.8(14) . . ?
C6 C5 H5 111.2(14) . . ?
S5 C5 H5 105.2(15) . . ?
O52 C51 C5 111.4(3) . . ?
O52 C51 H51A 110.3(17) . . ?
C5 C51 H51A 110.5(17) . . ?
O52 C51 H51B 102.0(15) . . ?
C5 C51 H51B 111.8(15) . . ?
H51A C51 H51B 110.5(23) . . ?
C51 O52 H52 114.1(33) . . ?
C5 C6 S6 112.8(2) . . ?
C5 C6 H6A 111.8(16) . . ?
S6 C6 H6A 105.3(16) . . ?
C5 C6 H6B 111.4(19) . . ?
S6 C6 H6B 105.9(19) . . ?
H6A C6 H6B 109.3(24) . . ?
C6 S6 Fe6 104.52(9) . . ?
C6 S6 Fe5 102.59(9) . . ?
Fe6 S6 Fe5 67.89(2) . . ?
C63 Fe6 C64 90.18(12) . . ?
C63 Fe6 C65 98.83(11) . . ?
C64 Fe6 C65 98.85(12) . . ?
C63 Fe6 S6 156.19(8) . . ?
C64 Fe6 S6 89.78(8) . . ?
C65 Fe6 S6 104.70(8) . . ?
C63 Fe6 S5 91.58(9) . . ?
C64 Fe6 S5 159.54(9) . . ?
C65 Fe6 S5 101.01(9) . . ?
S6 Fe6 S5 80.50(2) . . ?
C63 Fe6 Fe5 100.91(9) . . ?
C64 Fe6 Fe5 103.59(8) . . ?
C65 Fe6 Fe5 149.88(9) . . ?
S6 Fe6 Fe5 56.09(2) . . ?
S5 Fe6 Fe5 56.09(2) . . ?
O63 C63 Fe6 178.5(2) . . ?
O64 C64 Fe6 178.3(2) . . ?
O65 C65 Fe6 178.8(3) . . ?

loop_
_geom_bond_atom_site_label_1
_geom_bond_atom_site_label_2
_geom_bond_distance
_geom_bond_site_symmetry_2
_geom_bond_publ_flag
Fe1 C14 1.782(3) . ?
Fe1 C13 1.790(3) . ?
Fe1 C15 1.798(3) . ?
Fe1 S2 2.2354(7) . ?
Fe1 S1 2.2421(7) . ?
Fe1 Fe2 2.5038(6) . ?
C13 O13 1.130(3) . ?
C14 O14 1.132(3) . ?
C15 O15A 1.09(2) . ?
C15 O15C 1.20(5) . ?
C15 O15B 1.23(2) . ?
O15A O15B 0.51(2) . ?
O15C O15B 0.98(5) . ?
S1 C1 1.835(2) . ?
S1 Fe2 2.2366(7) . ?
C1 C11 1.516(3) . ?
C1 C2 1.521(3) . ?
C1 H1 0.99(2) . ?
C11 O12 1.418(3) . ?
C11 H11A 0.98(3) . ?
C11 H11B 1.04(3) . ?
O12 H12 0.69(3) . ?
C2 S2 1.830(3) . ?
C2 H2A 1.06(3) . ?
C2 H2B 0.92(3) . ?
S2 Fe2 2.2398(8) . ?
Fe2 C23 1.787(3) . ?
Fe2 C24 1.788(3) . ?
Fe2 C25 1.795(3) . ?
C23 O23 1.133(3) . ?
C24 O24 1.133(3) . ?
C25 O25 1.133(4) . ?
Fe3 C34 1.779(3) . ?
Fe3 C33 1.782(3) . ?
Fe3 C35 1.783(3) . ?
Fe3 S3 2.2361(7) . ?
Fe3 S4 2.2442(7) . ?
Fe3 Fe4 2.4923(5) . ?
C33 O33 1.131(3) . ?
C34 O34 1.135(3) . ?
C35 O35C 1.11(2) . ?
C35 O35A 1.22(2) . ?
C35 O35B 1.23(3) . ?
O35A O35B 0.64(8) . ?
O35A O35C 0.81(5) . ?
S3 C3 1.844(2) . ?
S3 Fe4 2.2361(6) . ?
C3 C31 1.495(4) . ?
C3 C4 1.514(4) . ?
C3 H3 1.02(3) . ?
C31 O32 1.421(3) . ?
C31 H31A 1.02(3) . ?
C31 H31B 1.03(3) . ?
O32 H32 0.75(3) . ?
C4 S4 1.827(3) . ?
C4 H4A 1.00(3) . ?
C4 H4B 0.91(3) . ?
S4 Fe4 2.2355(7) . ?
Fe4 C43 1.784(3) . ?
Fe4 C45 1.790(3) . ?
Fe4 C44 1.799(3) . ?
C43 O43 1.131(3) . ?
C44 O44 1.136(3) . ?
C45 O45 1.138(3) . ?
Fe5 C53 1.787(2) . ?
Fe5 C54 1.796(3) . ?
Fe5 C55 1.796(3) . ?
Fe5 S6 2.2402(7) . ?
Fe5 S5 2.2408(7) . ?
Fe5 Fe6 2.5008(5) . ?
C53 O53 1.131(3) . ?
C54 O54 1.136(3) . ?
C55 O55 1.134(3) . ?
S5 C5 1.831(2) . ?
S5 Fe6 2.2401(7) . ?
C5 C51 1.509(4) . ?
C5 C6 1.519(3) . ?
C5 H5 0.97(2) . ?
C51 O52 1.420(3) . ?
C51 H51A 0.98(3) . ?
C51 H51B 1.03(3) . ?
O52 H52 0.72(4) . ?
C6 S6 1.827(3) . ?
C6 H6A 0.98(3) . ?
C6 H6B 0.88(3) . ?
S6 Fe6 2.2380(6) . ?
Fe6 C63 1.784(3) . ?
Fe6 C64 1.791(3) . ?
Fe6 C65 1.806(3) . ?
C63 O63 1.131(3) . ?
C64 O64 1.129(3) . ?
C65 O65 1.128(3) . ?
